data_7241750
loop_
_publ_author_name
'Liu, Jian-Jun'
'Xia, Shu-Biao'
'Liu, Dan'
'Liu, Jiaming'
'Cheng, Fei-Xiang'

_publ_section_title
;
 Encapsulating organic guest cations in anionic MOFs that exhibit
 multi-responsive photochromism and photocontrolled luminescence
;
_journal_issue 4
_journal_name_full CrystEngComm
_journal_page_first 850
_journal_page_last 856
_journal_paper_doi 10.1039/D0CE01545H
_journal_volume 23
_journal_year 2021
_chemical_formula_moiety 'C18 H8 Cd2 O13, C12 H14 N2'
_chemical_formula_sum 'C30 H22 Cd2 N2 O13'
_chemical_formula_weight 843.29
_space_group_crystal_system monoclinic
_space_group_IT_number 9
_space_group_name_Hall 'C -2yc'
_space_group_name_H-M_alt 'C 1 c 1'
_atom_sites_solution_hydrogens mixed
_audit_creation_method SHELXL-2014/7
_audit_update_record
;
2020-08-18 deposited with the CCDC.	2020-11-30 downloaded from the CCDC.
;
_cell_angle_alpha 90
_cell_angle_beta 108.694(2)
_cell_angle_gamma 90
_cell_formula_units_Z 4
_cell_length_a 13.2067(16)
_cell_length_b 15.4970(18)
_cell_length_c 16.513(2)
_cell_measurement_reflns_used 9680
_cell_measurement_temperature 100(2)
_cell_measurement_theta_max 27.73
_cell_measurement_theta_min 2.60
_cell_volume 3201.3(7)
_computing_cell_refinement 'Bruker SMART'
_computing_data_collection 'Bruker SMART'
_computing_data_reduction 'Bruker SMART'
_computing_structure_refinement 'SHELXL-2014/7 (Sheldrick, 2014)'
_computing_structure_solution 'SHELXS-97 (Sheldrick, 1990)'
_diffrn_ambient_temperature 100(2)
_diffrn_measured_fraction_theta_full 0.999
_diffrn_measured_fraction_theta_max 0.976
_diffrn_measurement_device_type 'CCD area detector'
_diffrn_measurement_method 'phi and omega scans'
_diffrn_radiation_type MoK\a
_diffrn_radiation_wavelength 0.71073
_diffrn_reflns_av_R_equivalents 0.0214
_diffrn_reflns_av_unetI/netI 0.0382
_diffrn_reflns_Laue_measured_fraction_full 0.999
_diffrn_reflns_Laue_measured_fraction_max 0.976
_diffrn_reflns_limit_h_max 16
_diffrn_reflns_limit_h_min -15
_diffrn_reflns_limit_k_max 14
_diffrn_reflns_limit_k_min -20
_diffrn_reflns_limit_l_max 21
_diffrn_reflns_limit_l_min -21
_diffrn_reflns_number 9680
_diffrn_reflns_point_group_measured_fraction_full 0.999
_diffrn_reflns_point_group_measured_fraction_max 0.976
_diffrn_reflns_theta_full 25.242
_diffrn_reflns_theta_max 27.733
_diffrn_reflns_theta_min 2.604
_exptl_absorpt_coefficient_mu 1.397
_exptl_absorpt_correction_T_max 1.0000
_exptl_absorpt_correction_T_min 0.9685
_exptl_absorpt_correction_type multi-scan
_exptl_absorpt_process_details '(SADABS; Bruker, 2004)'
_exptl_crystal_colour colorless
_exptl_crystal_density_diffrn 1.750
_exptl_crystal_description block
_exptl_crystal_F_000 1664
_exptl_crystal_size_max 0.26
_exptl_crystal_size_mid 0.20
_exptl_crystal_size_min 0.15
_refine_diff_density_max 1.299
_refine_diff_density_min -0.794
_refine_diff_density_rms 0.100
_refine_ls_abs_structure_details
;
 Refined as an inversion twin.
;
_refine_ls_abs_structure_Flack 0.41(3)
_refine_ls_extinction_method none
_refine_ls_goodness_of_fit_ref 1.006
_refine_ls_hydrogen_treatment mixed
_refine_ls_matrix_type full
_refine_ls_number_parameters 433
_refine_ls_number_reflns 6124
_refine_ls_number_restraints 23
_refine_ls_restrained_S_all 1.005
_refine_ls_R_factor_all 0.0297
_refine_ls_R_factor_gt 0.0284
_refine_ls_shift/su_max 0.049
_refine_ls_shift/su_mean 0.001
_refine_ls_structure_factor_coef Fsqd
_refine_ls_weighting_details 'w=1/[\s^2^(Fo^2^)+(0.0353P)^2^+9.7674P] where P=(Fo^2^+2Fc^2^)/3'
_refine_ls_weighting_scheme calc
_refine_ls_wR_factor_gt 0.0697
_refine_ls_wR_factor_ref 0.0704
_reflns_Friedel_coverage 0.997
_reflns_Friedel_fraction_full 0.999
_reflns_Friedel_fraction_max 0.976
_reflns_number_gt 5956
_reflns_number_total 6124
_reflns_threshold_expression 'I > 2\s(I)'
_cod_data_source_file d0ce01545h2.cif
_cod_data_source_block c2c_sq_CCDC1
_cod_depositor_comments 'Adding full bibliography for 7241749--7241750.cif.'
_cod_original_cell_volume 3201.4(7)
_cod_original_sg_symbol_H-M 'C c'
_cod_database_code 7241750
_shelx_shelxl_version_number 2014/7
_shelx_space_group_comment
;
The symmetry employed for this shelxl refinement is uniquely defined
by the following loop, which should always be used as a source of
symmetry information in preference to the above space-group names.
They are only intended as comments.
;

loop_
_space_group_symop_operation_xyz
'x, y, z'
'x, -y, z+1/2'
'x+1/2, y+1/2, z'
'x+1/2, -y+1/2, z+1/2'

loop_
_atom_site_label
_atom_site_type_symbol
_atom_site_fract_x
_atom_site_fract_y
_atom_site_fract_z
_atom_site_U_iso_or_equiv
_atom_site_adp_type
_atom_site_occupancy
_atom_site_site_symmetry_order
_atom_site_calc_flag
_atom_site_refinement_flags_posn
_atom_site_refinement_flags_adp
_atom_site_refinement_flags_occupancy
_atom_site_disorder_assembly
_atom_site_disorder_group
Cd1 Cd 0.20287(3) 0.33643(2) 0.35237(2) 0.01026(10) Uani 1 1 d . . . . .
Cd2 Cd 0.18485(3) 0.14625(3) 0.50404(2) 0.01246(10) Uani 1 1 d . . . . .
O8 O 0.0483(4) 0.2540(3) 0.5232(3) 0.0160(9) Uani 1 1 d . . . . .
C11 C -0.0510(5) 0.3368(3) 0.4037(4) 0.0098(12) Uani 1 1 d . . . . .
C10 C 0.0375(4) 0.2760(3) 0.4485(4) 0.0093(11) Uani 1 1 d . . . . .
C2 C 0.4669(5) 0.1705(4) 0.4549(4) 0.0107(12) Uani 1 1 d . . . . .
C3 C 0.5113(5) 0.1748(3) 0.5430(4) 0.0113(12) Uani 1 1 d . . . . .
H3 H 0.4795 0.2112 0.5744 0.014 Uiso 1 1 calc R U . . .
N1 N 0.2063(4) 0.6491(3) 0.2358(4) 0.0149(11) Uani 1 1 d . . . . .
O7 O 0.0963(3) 0.2481(3) 0.4074(3) 0.0144(9) Uani 1 1 d . . . . .
C1 C 0.3776(5) 0.2297(4) 0.4122(4) 0.0159(13) Uani 1 1 d . . . . .
C22 C 0.2136(5) 0.7255(3) 0.3886(4) 0.0114(11) Uani 1 1 d . . . . .
C20 C 0.2860(5) 0.6296(4) 0.3067(4) 0.0155(12) Uani 1 1 d . . . . .
H20 H 0.3397 0.5901 0.3038 0.019 Uiso 1 1 calc R U . . .
C25 C 0.2175(5) 0.7672(4) 0.4710(4) 0.0138(12) Uani 1 1 d . . . . .
C23 C 0.1309(5) 0.7436(4) 0.3123(4) 0.0165(13) Uani 1 1 d . . . . .
H23 H 0.0759 0.7829 0.3128 0.020 Uiso 1 1 calc R U . . .
C21 C 0.2911(5) 0.6664(4) 0.3843(4) 0.0160(12) Uani 1 1 d . . . . .
H21 H 0.3475 0.6513 0.4346 0.019 Uiso 1 1 calc R U . . .
C26 C 0.1455(5) 0.8317(4) 0.4732(4) 0.0164(12) Uani 1 1 d . . . . .
H26 H 0.0930 0.8499 0.4218 0.020 Uiso 1 1 calc R U . . .
C29 C 0.2948(5) 0.7438(4) 0.5474(4) 0.0149(12) Uani 1 1 d . . . . .
H29 H 0.3464 0.7010 0.5476 0.018 Uiso 1 1 calc R U . . .
C24 C 0.1292(5) 0.7051(4) 0.2375(4) 0.0150(12) Uani 1 1 d . . . . .
H24 H 0.0731 0.7180 0.1863 0.018 Uiso 1 1 calc R U . . .
C19 C 0.2017(6) 0.6087(4) 0.1536(4) 0.0198(13) Uani 1 1 d . . . . .
H19A H 0.2563 0.5636 0.1638 0.030 Uiso 1 1 calc R U . . .
H19B H 0.2149 0.6526 0.1154 0.030 Uiso 1 1 calc R U . . .
H19C H 0.1309 0.5832 0.1271 0.030 Uiso 1 1 calc R U . . .
O1 O 0.3210(4) 0.2572(3) 0.4565(3) 0.0175(10) Uani 1 1 d . . . . .
O2 O 0.3616(4) 0.2544(3) 0.3366(3) 0.0240(11) Uani 1 1 d . . . . .
C6 C 0.5954(4) 0.0589(3) 0.4521(4) 0.0090(10) Uani 1 1 d . U . . .
O13 O 0.0199(4) 0.0581(3) 0.4562(3) 0.0198(9) Uani 1 1 d D . . . .
H13A H 0.035(6) 0.032(4) 0.416(3) 0.030 Uiso 1 1 d D U . . .
H13B H -0.013(5) 0.018(3) 0.473(4) 0.030 Uiso 1 1 d D U . . .
C8 C 0.6316(5) -0.0092(3) 0.4050(4) 0.0111(11) Uani 1 1 d . . . . .
C13 C -0.1852(4) 0.3742(3) 0.2711(4) 0.0075(10) Uani 1 1 d . . . . .
C12 C -0.0958(5) 0.3257(3) 0.3146(4) 0.0088(11) Uani 1 1 d . . . . .
H12 H -0.0655 0.2861 0.2850 0.011 Uiso 1 1 calc R U . . .
N2 N 0.2241(4) 0.8441(3) 0.6229(3) 0.0143(12) Uani 1 1 d . . . . .
C27 C 0.1503(6) 0.8693(4) 0.5497(4) 0.0190(14) Uani 1 1 d . . . . .
H27 H 0.1010 0.9136 0.5509 0.023 Uiso 1 1 calc R U . . .
C16 C -0.0922(4) 0.3968(3) 0.4460(4) 0.0088(10) Uani 1 1 d . . . . .
H16 H -0.0610 0.4037 0.5061 0.011 Uiso 1 1 calc R U . . .
C28 C 0.2965(5) 0.7828(4) 0.6229(4) 0.0160(12) Uani 1 1 d . . . . .
H28 H 0.3488 0.7664 0.6750 0.019 Uiso 1 1 calc R U . . .
C30 C 0.2273(6) 0.8869(4) 0.7031(5) 0.0216(14) Uani 1 1 d . . . . .
H30A H 0.2936 0.9201 0.7250 0.032 Uiso 1 1 calc R U . . .
H30B H 0.2245 0.8433 0.7454 0.032 Uiso 1 1 calc R U . . .
H30C H 0.1658 0.9257 0.6925 0.032 Uiso 1 1 calc R U . . .
C14 C -0.2276(4) 0.4343(3) 0.3153(4) 0.0075(10) Uani 1 1 d . . . . .
H14 H -0.2900 0.4661 0.2858 0.009 Uiso 1 1 calc R U . . .
C15 C -0.1784(4) 0.4469(3) 0.4021(3) 0.0079(10) Uani 1 1 d . U . . .
C17 C -0.2205(5) 0.5168(4) 0.4449(4) 0.0109(12) Uani 1 1 d . . . . .
C18 C -0.2387(5) 0.3613(4) 0.1754(4) 0.0101(11) Uani 1 1 d . . . . .
O11 O -0.3184(3) 0.4073(3) 0.1383(3) 0.0115(8) Uani 1 1 d . . . . .
O9 O -0.1915(4) 0.5199(3) 0.5251(3) 0.0156(9) Uani 1 1 d . . . . .
O6 O 0.5837(4) -0.0225(3) 0.3270(3) 0.0191(10) Uani 1 1 d . . . . .
O12 O -0.2005(3) 0.3069(3) 0.1371(3) 0.0130(8) Uani 1 1 d . . . . .
O10 O -0.2848(3) 0.5699(3) 0.3974(3) 0.0154(9) Uani 1 1 d . . . . .
O5 O 0.7109(4) -0.0570(3) 0.4461(3) 0.0165(9) Uani 1 1 d . . . . .
C4 C 0.6018(5) 0.1268(3) 0.5864(4) 0.0093(11) Uani 1 1 d . . . . .
C5 C 0.6434(4) 0.0696(3) 0.5402(4) 0.0107(11) Uani 1 1 d . . . . .
H5 H 0.7056 0.0372 0.5691 0.013 Uiso 1 1 calc R U . . .
C7 C 0.5075(4) 0.1113(3) 0.4096(4) 0.0092(10) Uani 1 1 d . U . . .
H7 H 0.4755 0.1064 0.3494 0.011 Uiso 1 1 calc R U . . .
C9 C 0.6524(5) 0.1374(4) 0.6815(4) 0.0108(11) Uani 1 1 d . . . . .
O3 O 0.6124(3) 0.1962(3) 0.7173(3) 0.0130(9) Uani 1 1 d . . . . .
O4 O 0.7278(3) 0.0901(3) 0.7219(3) 0.0130(9) Uani 1 1 d . . . . .

loop_
_atom_site_aniso_label
_atom_site_aniso_U_11
_atom_site_aniso_U_22
_atom_site_aniso_U_33
_atom_site_aniso_U_23
_atom_site_aniso_U_13
_atom_site_aniso_U_12
Cd1 0.0116(2) 0.01265(16) 0.00628(19) -0.00024(15) 0.00249(15) 0.00286(16)
Cd2 0.0153(2) 0.01481(17) 0.0065(2) 0.00069(17) 0.00234(16) 0.00803(18)
O8 0.020(2) 0.019(2) 0.009(2) 0.0039(16) 0.0036(19) 0.0059(16)
C11 0.009(3) 0.011(2) 0.010(3) -0.002(2) 0.003(2) -0.0026(19)
C10 0.007(3) 0.007(2) 0.010(3) -0.0037(19) -0.002(2) -0.0009(18)
C2 0.005(3) 0.012(2) 0.014(3) 0.001(2) 0.001(2) 0.004(2)
C3 0.017(3) 0.006(2) 0.011(3) -0.005(2) 0.006(2) 0.000(2)
N1 0.016(3) 0.010(2) 0.019(3) 0.0001(18) 0.007(2) -0.0001(18)
O7 0.013(2) 0.0116(18) 0.017(2) 0.0017(16) 0.0030(18) 0.0042(15)
C1 0.009(3) 0.017(3) 0.017(3) 0.005(2) -0.001(2) 0.003(2)
C22 0.011(3) 0.010(2) 0.014(3) 0.002(2) 0.004(2) -0.001(2)
C20 0.014(3) 0.018(3) 0.014(3) 0.001(2) 0.003(3) 0.002(2)
C25 0.013(3) 0.013(3) 0.017(3) 0.004(2) 0.006(3) -0.004(2)
C23 0.015(3) 0.016(3) 0.019(3) -0.001(2) 0.005(3) -0.001(2)
C21 0.014(3) 0.016(3) 0.018(3) 0.003(2) 0.005(3) -0.002(2)
C26 0.017(3) 0.020(3) 0.011(3) 0.001(2) 0.001(3) 0.002(2)
C29 0.012(3) 0.017(3) 0.016(3) 0.000(2) 0.004(2) 0.000(2)
C24 0.013(3) 0.017(3) 0.014(3) -0.001(2) 0.003(2) -0.003(2)
C19 0.026(4) 0.021(3) 0.013(3) -0.005(2) 0.007(3) -0.002(3)
O1 0.013(2) 0.024(2) 0.015(2) -0.0019(17) 0.0032(19) 0.0122(17)
O2 0.028(3) 0.023(2) 0.018(3) 0.0063(18) 0.003(2) 0.0145(19)
C6 0.0083(15) 0.0100(14) 0.0097(15) 0.0004(11) 0.0041(11) -0.0008(11)
O13 0.018(2) 0.024(2) 0.019(2) -0.0018(18) 0.0090(19) -0.0017(18)
C8 0.012(3) 0.011(2) 0.013(3) 0.002(2) 0.007(2) -0.001(2)
C13 0.006(3) 0.010(2) 0.008(3) 0.0018(19) 0.005(2) 0.0003(19)
C12 0.013(3) 0.004(2) 0.012(3) -0.0012(19) 0.007(2) -0.0025(19)
N2 0.019(3) 0.015(2) 0.008(3) -0.0003(18) 0.003(2) -0.0042(19)
C27 0.025(4) 0.015(3) 0.020(3) 0.003(2) 0.013(3) 0.005(3)
C16 0.007(3) 0.011(2) 0.008(3) -0.0048(19) 0.003(2) -0.0037(19)
C28 0.010(3) 0.020(3) 0.017(3) 0.004(2) 0.002(2) -0.002(2)
C30 0.026(4) 0.023(3) 0.015(3) -0.003(3) 0.005(3) -0.001(3)
C14 0.007(3) 0.007(2) 0.009(3) -0.0011(18) 0.002(2) 0.0022(18)
C15 0.0079(15) 0.0091(14) 0.0080(15) 0.0008(11) 0.0042(11) 0.0003(11)
C17 0.012(3) 0.007(2) 0.017(3) -0.003(2) 0.010(2) -0.003(2)
C18 0.008(3) 0.017(3) 0.005(3) 0.001(2) 0.003(2) -0.006(2)
O11 0.010(2) 0.0158(19) 0.008(2) 0.0031(15) 0.0035(17) 0.0017(15)
O9 0.018(2) 0.022(2) 0.008(2) -0.0050(16) 0.0046(19) 0.0038(17)
O6 0.020(3) 0.026(2) 0.010(2) -0.0061(17) 0.002(2) 0.0041(18)
O12 0.016(2) 0.0157(19) 0.008(2) -0.0044(15) 0.0049(17) -0.0003(16)
O10 0.014(2) 0.0144(19) 0.017(2) -0.0011(17) 0.0051(18) 0.0085(16)
O5 0.016(2) 0.018(2) 0.016(2) -0.0017(17) 0.0038(18) 0.0067(16)
C4 0.007(3) 0.011(2) 0.008(3) 0.001(2) 0.000(2) -0.002(2)
C5 0.006(3) 0.009(2) 0.016(3) 0.005(2) 0.003(2) -0.0024(19)
C7 0.0095(15) 0.0109(14) 0.0079(15) 0.0004(11) 0.0038(11) -0.0017(11)
C9 0.015(3) 0.011(2) 0.009(3) 0.001(2) 0.007(2) -0.004(2)
O3 0.013(2) 0.017(2) 0.008(2) -0.0007(16) 0.0016(18) 0.0014(16)
O4 0.013(2) 0.0155(19) 0.010(2) -0.0004(16) 0.0023(18) 0.0017(16)

loop_
_atom_type_symbol
_atom_type_description
_atom_type_scat_dispersion_real
_atom_type_scat_dispersion_imag
_atom_type_scat_source
C C 0.0033 0.0016 'International Tables Vol C Tables 4.2.6.8 and 6.1.1.4'
H H 0.0000 0.0000 'International Tables Vol C Tables 4.2.6.8 and 6.1.1.4'
N N 0.0061 0.0033 'International Tables Vol C Tables 4.2.6.8 and 6.1.1.4'
O O 0.0106 0.0060 'International Tables Vol C Tables 4.2.6.8 and 6.1.1.4'
Cd Cd -0.8075 1.2024 'International Tables Vol C Tables 4.2.6.8 and 6.1.1.4'

loop_
_geom_angle_atom_site_label_1
_geom_angle_atom_site_label_2
_geom_angle_atom_site_label_3
_geom_angle
_geom_angle_site_symmetry_1
_geom_angle_site_symmetry_3
_geom_angle_publ_flag
O3 Cd1 O5 138.64(15) 4_454 3_455 ?
O3 Cd1 O1 130.77(16) 4_454 . ?
O5 Cd1 O1 90.37(16) 3_455 . ?
O3 Cd1 O7 93.41(16) 4_454 . ?
O5 Cd1 O7 93.70(16) 3_455 . ?
O1 Cd1 O7 75.13(16) . . ?
O3 Cd1 O2 88.79(16) 4_454 . ?
O5 Cd1 O2 125.62(16) 3_455 . ?
O1 Cd1 O2 54.43(16) . . ?
O7 Cd1 O2 111.45(15) . . ?
O3 Cd1 O4 55.07(14) 4_454 4_454 ?
O5 Cd1 O4 105.29(15) 3_455 4_454 ?
O1 Cd1 O4 129.56(15) . 4_454 ?
O7 Cd1 O4 147.55(14) . 4_454 ?
O2 Cd1 O4 78.59(15) . 4_454 ?
O3 Cd1 O6 85.87(15) 4_454 3_455 ?
O5 Cd1 O6 52.78(14) 3_455 3_455 ?
O1 Cd1 O6 142.54(15) . 3_455 ?
O7 Cd1 O6 98.26(15) . 3_455 ?
O2 Cd1 O6 150.08(16) . 3_455 ?
O4 Cd1 O6 74.24(14) 4_454 3_455 ?
O3 Cd1 C9 28.07(17) 4_454 4_454 ?
O5 Cd1 C9 123.28(16) 3_455 4_454 ?
O1 Cd1 C9 138.32(17) . 4_454 ?
O7 Cd1 C9 120.80(17) . 4_454 ?
O2 Cd1 C9 84.46(17) . 4_454 ?
O4 Cd1 C9 27.10(16) 4_454 4_454 ?
O6 Cd1 C9 77.09(16) 3_455 4_454 ?
O3 Cd1 C1 110.03(18) 4_454 . ?
O5 Cd1 C1 110.25(18) 3_455 . ?
O1 Cd1 C1 27.35(19) . . ?
O7 Cd1 C1 92.76(17) . . ?
O2 Cd1 C1 27.13(19) . . ?
O4 Cd1 C1 104.57(17) 4_454 . ?
O6 Cd1 C1 160.13(17) 3_455 . ?
C9 Cd1 C1 111.19(19) 4_454 . ?
O10 Cd2 O7 89.76(15) 3_545 . ?
O10 Cd2 O12 131.95(15) 3_545 4 ?
O7 Cd2 O12 118.23(15) . 4 ?
O10 Cd2 O11 127.12(15) 3_545 4 ?
O7 Cd2 O11 137.25(15) . 4 ?
O12 Cd2 O11 55.59(14) 4 4 ?
O10 Cd2 O13 79.63(15) 3_545 . ?
O7 Cd2 O13 87.54(15) . . ?
O12 Cd2 O13 134.94(15) 4 . ?
O11 Cd2 O13 80.12(15) 4 . ?
O10 Cd2 O9 55.13(14) 3_545 3_545 ?
O7 Cd2 O9 143.49(15) . 3_545 ?
O12 Cd2 O9 85.14(14) 4 3_545 ?
O11 Cd2 O9 78.65(14) 4 3_545 ?
O13 Cd2 O9 94.64(15) . 3_545 ?
O10 Cd2 O8 138.39(15) 3_545 . ?
O7 Cd2 O8 53.84(15) . . ?
O12 Cd2 O8 87.20(14) 4 . ?
O11 Cd2 O8 83.59(14) 4 . ?
O13 Cd2 O8 79.41(15) . . ?
O9 Cd2 O8 162.02(14) 3_545 . ?
O10 Cd2 C18 134.22(16) 3_545 4 ?
O7 Cd2 C18 134.64(17) . 4 ?
O12 Cd2 C18 27.80(17) 4 4 ?
O11 Cd2 C18 27.89(17) 4 4 ?
O13 Cd2 C18 107.90(18) . 4 ?
O9 Cd2 C18 79.11(16) 3_545 4 ?
O8 Cd2 C18 86.55(16) . 4 ?
O10 Cd2 C17 27.56(17) 3_545 3_545 ?
O7 Cd2 C17 116.89(17) . 3_545 ?
O12 Cd2 C17 109.45(17) 4 3_545 ?
O11 Cd2 C17 103.07(16) 4 3_545 ?
O13 Cd2 C17 86.38(16) . 3_545 ?
O9 Cd2 C17 27.58(17) 3_545 3_545 ?
O8 Cd2 C17 163.08(16) . 3_545 ?
C18 Cd2 C17 106.69(19) 4 3_545 ?
O10 Cd2 C10 113.98(16) 3_545 . ?
O7 Cd2 C10 27.11(17) . . ?
O12 Cd2 C10 105.19(15) 4 . ?
O11 Cd2 C10 110.15(16) 4 . ?
O13 Cd2 C10 80.82(15) . . ?
O9 Cd2 C10 169.00(16) 3_545 . ?
O8 Cd2 C10 26.85(16) . . ?
C18 Cd2 C10 111.79(18) 4 . ?
C17 Cd2 C10 141.50(18) 3_545 . ?
C10 O8 Cd2 85.3(3) . . ?
C16 C11 C12 120.7(5) . . ?
C16 C11 C10 123.2(6) . . ?
C12 C11 C10 115.9(5) . . ?
O8 C10 O7 123.0(5) . . ?
O8 C10 C11 119.0(5) . . ?
O7 C10 C11 117.9(5) . . ?
O8 C10 Cd2 67.9(3) . . ?
O7 C10 Cd2 55.6(3) . . ?
C11 C10 Cd2 169.5(4) . . ?
C3 C2 C7 119.3(5) . . ?
C3 C2 C1 118.2(6) . . ?
C7 C2 C1 122.4(6) . . ?
C2 C3 C4 121.2(5) . . ?
C20 N1 C24 121.2(6) . . ?
C20 N1 C19 119.9(5) . . ?
C24 N1 C19 118.9(6) . . ?
C10 O7 Cd2 97.3(4) . . ?
C10 O7 Cd1 123.9(3) . . ?
Cd2 O7 Cd1 115.96(18) . . ?
O2 C1 O1 121.7(6) . . ?
O2 C1 C2 120.9(6) . . ?
O1 C1 C2 117.3(6) . . ?
O2 C1 Cd1 66.8(3) . . ?
O1 C1 Cd1 55.0(3) . . ?
C2 C1 Cd1 172.2(5) . . ?
C21 C22 C23 117.3(6) . . ?
C21 C22 C25 121.3(5) . . ?
C23 C22 C25 121.4(5) . . ?
N1 C20 C21 120.7(6) . . ?
C26 C25 C29 118.2(6) . . ?
C26 C25 C22 120.8(5) . . ?
C29 C25 C22 121.0(6) . . ?
C24 C23 C22 120.5(6) . . ?
C20 C21 C22 120.0(6) . . ?
C27 C26 C25 120.0(6) . . ?
C28 C29 C25 120.0(6) . . ?
N1 C24 C23 120.5(6) . . ?
C1 O1 Cd1 97.6(4) . . ?
C1 O2 Cd1 86.0(4) . . ?
C5 C6 C7 118.5(5) . . ?
C5 C6 C8 121.1(5) . . ?
C7 C6 C8 120.2(5) . . ?
O6 C8 O5 120.3(5) . . ?
O6 C8 C6 121.0(5) . . ?
O5 C8 C6 118.7(5) . . ?
C12 C13 C14 120.3(5) . . ?
C12 C13 C18 120.0(5) . . ?
C14 C13 C18 119.7(5) . . ?
C13 C12 C11 118.4(5) . . ?
C27 N2 C28 120.9(6) . . ?
C27 N2 C30 118.8(5) . . ?
C28 N2 C30 120.2(5) . . ?
N2 C27 C26 120.6(6) . . ?
C11 C16 C15 120.6(5) . . ?
N2 C28 C29 120.2(6) . . ?
C15 C14 C13 119.8(5) . . ?
C16 C15 C14 120.1(5) . . ?
C16 C15 C17 121.9(5) . . ?
C14 C15 C17 118.0(5) . . ?
O9 C17 O10 123.3(5) . . ?
O9 C17 C15 119.5(5) . . ?
O10 C17 C15 117.2(5) . . ?
O9 C17 Cd2 67.1(3) . 3_455 ?
O10 C17 Cd2 56.2(3) . 3_455 ?
C15 C17 Cd2 173.1(4) . 3_455 ?
O12 C18 O11 123.1(6) . . ?
O12 C18 C13 118.9(5) . . ?
O11 C18 C13 118.0(5) . . ?
O12 C18 Cd2 61.0(3) . 4_454 ?
O11 C18 Cd2 62.4(3) . 4_454 ?
C13 C18 Cd2 172.6(4) . 4_454 ?
C18 O11 Cd2 89.7(4) . 4_454 ?
C17 O9 Cd2 85.3(3) . 3_455 ?
C8 O6 Cd1 83.9(3) . 3_545 ?
C18 O12 Cd2 91.2(4) . 4_454 ?
C17 O10 Cd2 96.3(4) . 3_455 ?
C8 O5 Cd1 102.1(4) . 3_545 ?
C5 C4 C3 118.8(5) . . ?
C5 C4 C9 121.3(5) . . ?
C3 C4 C9 119.9(5) . . ?
C4 C5 C6 121.2(5) . . ?
C2 C7 C6 120.6(5) . . ?
O4 C9 O3 123.1(6) . . ?
O4 C9 C4 120.5(5) . . ?
O3 C9 C4 116.5(5) . . ?
O4 C9 Cd1 69.0(3) . 4 ?
O3 C9 Cd1 54.3(3) . 4 ?
C4 C9 Cd1 168.4(4) . 4 ?
C9 O3 Cd1 97.6(4) . 4 ?
C9 O4 Cd1 83.9(4) . 4 ?

loop_
_geom_bond_atom_site_label_1
_geom_bond_atom_site_label_2
_geom_bond_distance
_geom_bond_site_symmetry_2
_geom_bond_publ_flag
Cd1 O3 2.225(4) 4_454 ?
Cd1 O5 2.243(4) 3_455 ?
Cd1 O1 2.275(4) . ?
Cd1 O7 2.345(4) . ?
Cd1 O2 2.536(5) . ?
Cd1 O4 2.549(4) 4_454 ?
Cd1 O6 2.648(4) 3_455 ?
Cd1 C9 2.714(6) 4_454 ?
Cd1 C1 2.752(6) . ?
Cd2 O10 2.262(4) 3_545 ?
Cd2 O7 2.282(4) . ?
Cd2 O12 2.349(4) 4 ?
Cd2 O11 2.380(4) 4 ?
Cd2 O13 2.477(4) . ?
Cd2 O9 2.501(4) 3_545 ?
Cd2 O8 2.550(4) . ?
Cd2 C18 2.685(6) 4 ?
Cd2 C17 2.706(6) 3_545 ?
Cd2 C10 2.744(5) . ?
O8 C10 1.243(7) . ?
C11 C16 1.376(8) . ?
C11 C12 1.410(9) . ?
C11 C10 1.498(8) . ?
C10 O7 1.261(7) . ?
C2 C3 1.385(9) . ?
C2 C7 1.394(8) . ?
C2 C1 1.483(8) . ?
C3 C4 1.396(8) . ?
N1 C20 1.334(8) . ?
N1 C24 1.345(8) . ?
N1 C19 1.478(8) . ?
C1 O2 1.258(8) . ?
C1 O1 1.275(8) . ?
C22 C21 1.394(8) . ?
C22 C23 1.405(8) . ?
C22 C25 1.491(8) . ?
C20 C21 1.385(9) . ?
C25 C26 1.388(9) . ?
C25 C29 1.393(8) . ?
C23 C24 1.366(9) . ?
C26 C27 1.374(9) . ?
C29 C28 1.378(9) . ?
C6 C5 1.398(8) . ?
C6 C7 1.407(8) . ?
C6 C8 1.479(8) . ?
C8 O6 1.257(8) . ?
C8 O5 1.284(7) . ?
C13 C12 1.389(8) . ?
C13 C14 1.407(7) . ?
C13 C18 1.524(8) . ?
N2 C27 1.345(9) . ?
N2 C28 1.348(8) . ?
N2 C30 1.470(9) . ?
C16 C15 1.376(7) . ?
C14 C15 1.384(8) . ?
C15 C17 1.495(8) . ?
C17 O9 1.257(8) . ?
C17 O10 1.260(7) . ?
C17 Cd2 2.706(6) 3_455 ?
C18 O12 1.253(8) . ?
C18 O11 1.256(7) . ?
C18 Cd2 2.685(6) 4_454 ?
O11 Cd2 2.380(4) 4_454 ?
O9 Cd2 2.501(4) 3_455 ?
O6 Cd1 2.648(4) 3_545 ?
O12 Cd2 2.349(4) 4_454 ?
O10 Cd2 2.262(4) 3_455 ?
O5 Cd1 2.243(4) 3_545 ?
C4 C5 1.392(8) . ?
C4 C9 1.506(8) . ?
C9 O4 1.244(7) . ?
C9 O3 1.288(8) . ?
C9 Cd1 2.714(6) 4 ?
O3 Cd1 2.225(4) 4 ?
O4 Cd1 2.549(4) 4 ?
